data_4089034
loop_
_publ_author_name
'Uhl, Werner'
'Willeke, Matthias'
'Hengesbach, Frank'
'Hepp, Alexander'
'Layh, Marcus'

_publ_section_title
;
 Aluminum and Gallium Hydrazides as Active Lewis Pairs: Cooperative C--H
 Bond Activation with H--C\\tb C--Ph and Pentafluorobenzene
;
_journal_issue 21
_journal_name_full Organometallics
_journal_page_first 3701
_journal_paper_doi 10.1021/acs.organomet.6b00658
_journal_volume 35
_journal_year 2016
_chemical_formula_sum 'C39 H41 Al N2'
_chemical_formula_weight 564.72
_space_group_crystal_system monoclinic
_space_group_IT_number 14
_space_group_name_Hall '-P 2ybc'
_space_group_name_H-M_alt 'P 1 21/c 1'
_atom_sites_solution_hydrogens mixed
_audit_creation_method SHELXL-2014/7
_cell_angle_alpha 90
_cell_angle_beta 91.6250(10)
_cell_angle_gamma 90
_cell_formula_units_Z 4
_cell_length_a 11.4789(2)
_cell_length_b 13.8769(3)
_cell_length_c 20.0396(4)
_cell_measurement_reflns_used 9996
_cell_measurement_temperature 296(2)
_cell_measurement_theta_max 29.988
_cell_measurement_theta_min 2.303
_cell_volume 3190.86(11)
_computing_cell_refinement 'Bruker SAINT+'
_computing_data_collection 'Bruker SMART'
_computing_data_reduction 'Bruker SHELXTL'
_computing_molecular_graphics 'Bruker SHELXTL'
_computing_publication_material 'Bruker SHELXTL'
_computing_structure_refinement 'SHELXL-2014 (Sheldrick, 2014)'
_computing_structure_solution 'SHELXS-2014 (Sheldrick, 2014)'
_diffrn_ambient_temperature 296(2)
_diffrn_measured_fraction_theta_full 0.998
_diffrn_measured_fraction_theta_max 0.999
_diffrn_measurement_device_type 'CCD area detector'
_diffrn_measurement_method 'omega scans'
_diffrn_radiation_type MoK\a
_diffrn_radiation_wavelength 0.71073
_diffrn_reflns_av_R_equivalents 0.0338
_diffrn_reflns_av_unetI/netI 0.0234
_diffrn_reflns_Laue_measured_fraction_full 0.998
_diffrn_reflns_Laue_measured_fraction_max 0.999
_diffrn_reflns_limit_h_max 16
_diffrn_reflns_limit_h_min -16
_diffrn_reflns_limit_k_max 19
_diffrn_reflns_limit_k_min -19
_diffrn_reflns_limit_l_max 28
_diffrn_reflns_limit_l_min -28
_diffrn_reflns_number 55155
_diffrn_reflns_point_group_measured_fraction_full 0.998
_diffrn_reflns_point_group_measured_fraction_max 0.999
_diffrn_reflns_theta_full 25.242
_diffrn_reflns_theta_max 30.037
_diffrn_reflns_theta_min 2.033
_diffrn_source 'rotating anode'
_exptl_absorpt_coefficient_mu 0.093
_exptl_absorpt_correction_T_max 1
_exptl_absorpt_correction_T_min 0.9736
_exptl_absorpt_correction_type empirical
_exptl_absorpt_process_details SADABS
_exptl_crystal_colour colourless
_exptl_crystal_density_diffrn 1.176
_exptl_crystal_description block
_exptl_crystal_F_000 1208
_exptl_crystal_size_max 0.420
_exptl_crystal_size_mid 0.400
_exptl_crystal_size_min 0.180
_refine_diff_density_max 0.530
_refine_diff_density_min -0.414
_refine_diff_density_rms 0.049
_refine_ls_extinction_method none
_refine_ls_goodness_of_fit_ref 1.033
_refine_ls_hydrogen_treatment mixed
_refine_ls_matrix_type full
_refine_ls_number_parameters 383
_refine_ls_number_reflns 9324
_refine_ls_number_restraints 0
_refine_ls_restrained_S_all 1.033
_refine_ls_R_factor_all 0.0640
_refine_ls_R_factor_gt 0.0510
_refine_ls_shift/su_max 0.001
_refine_ls_shift/su_mean 0.000
_refine_ls_structure_factor_coef Fsqd
_refine_ls_weighting_details 'w=1/[\s^2^(Fo^2^)+(0.0633P)^2^+1.6736P] where P=(Fo^2^+2Fc^2^)/3'
_refine_ls_weighting_scheme calc
_refine_ls_wR_factor_gt 0.1317
_refine_ls_wR_factor_ref 0.1415
_reflns_Friedel_coverage 0.000
_reflns_number_gt 7509
_reflns_number_total 9324
_reflns_threshold_expression 'I > 2\s(I)'
_cod_data_source_file om6b00658_si_001.cif
_cod_data_source_block sad_(compound_4)
_cod_original_sg_symbol_H-M 'P 21/c'
_cod_database_code 4089034
_shelx_shelxl_version_number 2014/7
_shelx_space_group_comment
;
The symmetry employed for this shelxl refinement is uniquely defined
by the following loop, which should always be used as a source of
symmetry information in preference to the above space-group names.
They are only intended as comments.
;
_shelx_estimated_absorpt_t_min 0.962
_shelx_estimated_absorpt_t_max 0.983

loop_
_space_group_symop_operation_xyz
'x, y, z'
'-x, y+1/2, -z+1/2'
'-x, -y, -z'
'x, -y-1/2, z-1/2'

loop_
_atom_site_label
_atom_site_type_symbol
_atom_site_fract_x
_atom_site_fract_y
_atom_site_fract_z
_atom_site_U_iso_or_equiv
_atom_site_adp_type
_atom_site_occupancy
_atom_site_site_symmetry_order
_atom_site_calc_flag
_atom_site_refinement_flags_posn
_atom_site_refinement_flags_adp
Al1 Al 0.41431(3) 0.82769(3) 0.17761(2) 0.02112(10) Uani 1 1 d . .
N1 N 0.50988(10) 0.72512(9) 0.27160(6) 0.0249(2) Uani 1 1 d . .
H01 H 0.5737(17) 0.7436(14) 0.2515(9) 0.037(5) Uiso 1 1 d . .
N2 N 0.43124(9) 0.69436(8) 0.21651(6) 0.0236(2) Uani 1 1 d . .
C1 C 0.54158(12) 0.65574(10) 0.32535(7) 0.0248(3) Uani 1 1 d . .
H1 H 0.5328 0.5910 0.3091 0.030 Uiso 1 1 calc R U
C11 C 0.46689(12) 0.67018(11) 0.38683(7) 0.0286(3) Uani 1 1 d . .
H11 H 0.3865 0.6587 0.3748 0.034 Uiso 1 1 calc R U
C12 C 0.48079(14) 0.77333(12) 0.41285(8) 0.0345(3) Uani 1 1 d . .
H12A H 0.4570 0.8182 0.3786 0.041 Uiso 1 1 calc R U
H12B H 0.4323 0.7828 0.4505 0.041 Uiso 1 1 calc R U
C13 C 0.60829(16) 0.79086(12) 0.43332(8) 0.0386(4) Uani 1 1 d . .
H13 H 0.6172 0.8553 0.4500 0.046 Uiso 1 1 calc R U
C14 C 0.64636(18) 0.71909(12) 0.48752(8) 0.0420(4) Uani 1 1 d . .
H14A H 0.5993 0.7272 0.5260 0.050 Uiso 1 1 calc R U
H14B H 0.7261 0.7308 0.5008 0.050 Uiso 1 1 calc R U
C15 C 0.63339(14) 0.61626(11) 0.46104(8) 0.0337(3) Uani 1 1 d . .
H15 H 0.6574 0.5714 0.4952 0.040 Uiso 1 1 calc R U
C16 C 0.70879(14) 0.60300(12) 0.39985(8) 0.0351(3) Uani 1 1 d . .
H16A H 0.7008 0.5384 0.3833 0.042 Uiso 1 1 calc R U
H16B H 0.7892 0.6136 0.4121 0.042 Uiso 1 1 calc R U
C17 C 0.67023(12) 0.67473(11) 0.34548(7) 0.0292(3) Uani 1 1 d . .
H17 H 0.7177 0.6666 0.3072 0.035 Uiso 1 1 calc R U
C18 C 0.68400(14) 0.77757(11) 0.37199(8) 0.0346(3) Uani 1 1 d . .
H18A H 0.6606 0.8228 0.3379 0.041 Uiso 1 1 calc R U
H18B H 0.7642 0.7896 0.3841 0.041 Uiso 1 1 calc R U
C19 C 0.50620(14) 0.59777(11) 0.44054(7) 0.0327(3) Uani 1 1 d . .
H19A H 0.4581 0.6040 0.4787 0.039 Uiso 1 1 calc R U
H19B H 0.4978 0.5334 0.4235 0.039 Uiso 1 1 calc R U
C2 C 0.48595(14) 0.61845(11) 0.17401(8) 0.0337(3) Uani 1 1 d . .
H2A H 0.5094 0.5650 0.2017 0.040 Uiso 1 1 calc R U
H2B H 0.5545 0.6445 0.1545 0.040 Uiso 1 1 calc R U
C21 C 0.40347(17) 0.58281(13) 0.11896(9) 0.0433(4) Uani 1 1 d . .
H21A H 0.4397 0.5310 0.0955 0.052 Uiso 1 1 calc R U
H21B H 0.3882 0.6341 0.0878 0.052 Uiso 1 1 calc R U
C22 C 0.28889(19) 0.54778(13) 0.14682(10) 0.0510(5) Uani 1 1 d . .
H22A H 0.2356 0.5319 0.1107 0.061 Uiso 1 1 calc R U
H22B H 0.3024 0.4906 0.1729 0.061 Uiso 1 1 calc R U
C23 C 0.23577(14) 0.62506(12) 0.19004(9) 0.0374(3) Uani 1 1 d . .
H23A H 0.2143 0.6795 0.1628 0.045 Uiso 1 1 calc R U
H23B H 0.1664 0.6005 0.2096 0.045 Uiso 1 1 calc R U
C24 C 0.32105(12) 0.65678(11) 0.24490(7) 0.0287(3) Uani 1 1 d . .
H24A H 0.2859 0.7062 0.2712 0.034 Uiso 1 1 calc R U
H24B H 0.3387 0.6032 0.2737 0.034 Uiso 1 1 calc R U
C3 C 0.32466(12) 0.81873(10) 0.09437(7) 0.0260(3) Uani 1 1 d . .
C31 C 0.26397(12) 0.80997(10) 0.04433(7) 0.0261(3) Uani 1 1 d . .
C32 C 0.19107(12) 0.79667(11) -0.01454(7) 0.0261(3) Uani 1 1 d . .
C33 C 0.13802(15) 0.70823(12) -0.02774(9) 0.0377(3) Uani 1 1 d . .
H33 H 0.1505 0.6554 0.0026 0.045 Uiso 1 1 calc R U
C34 C 0.06732(17) 0.69583(14) -0.08431(10) 0.0466(4) Uani 1 1 d . .
H34 H 0.0318 0.6343 -0.0932 0.056 Uiso 1 1 calc R U
C35 C 0.04766(16) 0.77154(14) -0.12795(9) 0.0423(4) Uani 1 1 d . .
H35 H -0.0023 0.7629 -0.1667 0.051 Uiso 1 1 calc R U
C36 C 0.10003(16) 0.85972(14) -0.11573(8) 0.0404(4) Uani 1 1 d . .
H36 H 0.0868 0.9123 -0.1462 0.048 Uiso 1 1 calc R U
C37 C 0.17182(14) 0.87233(12) -0.05940(8) 0.0344(3) Uani 1 1 d . .
H37 H 0.2084 0.9336 -0.0513 0.041 Uiso 1 1 calc R U
C4 C 0.33313(11) 0.90309(10) 0.24290(7) 0.0256(3) Uani 1 1 d . .
C41 C 0.28448(11) 0.95261(10) 0.28322(7) 0.0257(3) Uani 1 1 d . .
C42 C 0.22749(12) 1.01195(10) 0.33119(7) 0.0274(3) Uani 1 1 d . .
C43 C 0.14445(13) 1.08037(11) 0.31023(9) 0.0345(3) Uani 1 1 d . .
H43 H 0.1252 1.0876 0.2636 0.041 Uiso 1 1 calc R U
C44 C 0.08988(15) 1.13780(13) 0.35672(11) 0.0456(4) Uani 1 1 d . .
H44 H 0.0333 1.1848 0.3422 0.055 Uiso 1 1 calc R U
C45 C 0.11713(18) 1.12718(14) 0.42381(11) 0.0519(5) Uani 1 1 d . .
H45 H 0.0790 1.1666 0.4559 0.062 Uiso 1 1 calc R U
C46 C 0.19847(19) 1.06049(15) 0.44483(10) 0.0502(5) Uani 1 1 d . .
H46 H 0.2168 1.0536 0.4916 0.060 Uiso 1 1 calc R U
C47 C 0.25451(16) 1.00299(13) 0.39909(8) 0.0396(4) Uani 1 1 d . .
H47 H 0.3119 0.9570 0.4142 0.047 Uiso 1 1 calc R U
C5 C 0.57643(12) 0.86204(11) 0.16673(7) 0.0276(3) Uani 1 1 d . .
C51 C 0.68107(12) 0.87269(11) 0.16582(7) 0.0275(3) Uani 1 1 d . .
C52 C 0.80599(11) 0.88230(10) 0.16445(7) 0.0250(3) Uani 1 1 d . .
C53 C 0.86254(12) 0.88713(10) 0.10387(7) 0.0272(3) Uani 1 1 d . .
H53 H 0.8178 0.8851 0.0627 0.033 Uiso 1 1 calc R U
C54 C 0.98295(12) 0.89485(12) 0.10274(8) 0.0326(3) Uani 1 1 d . .
H54 H 1.0210 0.8986 0.0608 0.039 Uiso 1 1 calc R U
C55 C 1.04844(12) 0.89717(12) 0.16156(9) 0.0344(3) Uani 1 1 d . .
H55 H 1.1318 0.9024 0.1605 0.041 Uiso 1 1 calc R U
C56 C 0.99357(13) 0.89192(12) 0.22211(8) 0.0343(3) Uani 1 1 d . .
H56 H 1.0390 0.8933 0.2631 0.041 Uiso 1 1 calc R U
C57 C 0.87267(13) 0.88465(12) 0.22381(8) 0.0314(3) Uani 1 1 d . .
H57 H 0.8351 0.8812 0.2659 0.038 Uiso 1 1 calc R U

loop_
_atom_site_aniso_label
_atom_site_aniso_U_11
_atom_site_aniso_U_22
_atom_site_aniso_U_33
_atom_site_aniso_U_23
_atom_site_aniso_U_13
_atom_site_aniso_U_12
Al1 0.01472(17) 0.02504(19) 0.02366(19) 0.00252(15) 0.00150(13) 0.00201(14)
N1 0.0195(5) 0.0300(6) 0.0249(5) 0.0043(4) -0.0022(4) -0.0011(4)
N2 0.0201(5) 0.0271(5) 0.0236(5) 0.0019(4) 0.0000(4) 0.0040(4)
C1 0.0228(6) 0.0287(6) 0.0228(6) 0.0025(5) -0.0020(5) 0.0029(5)
C11 0.0256(6) 0.0358(7) 0.0244(6) 0.0048(5) 0.0018(5) 0.0013(5)
C12 0.0411(8) 0.0354(8) 0.0273(7) 0.0003(6) 0.0060(6) 0.0088(6)
C13 0.0549(10) 0.0261(7) 0.0340(8) 0.0003(6) -0.0101(7) -0.0030(7)
C14 0.0574(11) 0.0349(8) 0.0329(8) 0.0030(6) -0.0145(7) -0.0052(7)
C15 0.0419(8) 0.0291(7) 0.0293(7) 0.0076(6) -0.0121(6) -0.0034(6)
C16 0.0301(7) 0.0345(8) 0.0400(8) 0.0063(6) -0.0098(6) 0.0046(6)
C17 0.0212(6) 0.0357(7) 0.0304(7) 0.0063(6) -0.0020(5) 0.0028(5)
C18 0.0306(7) 0.0327(7) 0.0398(8) 0.0108(6) -0.0092(6) -0.0073(6)
C19 0.0381(8) 0.0336(7) 0.0263(7) 0.0077(6) -0.0021(6) -0.0047(6)
C2 0.0373(8) 0.0311(7) 0.0328(7) -0.0011(6) 0.0008(6) 0.0136(6)
C21 0.0614(11) 0.0337(8) 0.0343(8) -0.0091(7) -0.0079(8) 0.0123(8)
C22 0.0678(13) 0.0323(8) 0.0516(11) -0.0041(8) -0.0181(9) -0.0090(8)
C23 0.0343(8) 0.0360(8) 0.0414(8) 0.0067(7) -0.0084(6) -0.0097(6)
C24 0.0242(6) 0.0308(7) 0.0311(7) 0.0057(6) -0.0011(5) -0.0035(5)
C3 0.0232(6) 0.0266(6) 0.0286(6) 0.0030(5) 0.0038(5) 0.0036(5)
C31 0.0236(6) 0.0283(6) 0.0264(6) 0.0021(5) 0.0019(5) 0.0041(5)
C32 0.0214(6) 0.0322(7) 0.0246(6) -0.0008(5) 0.0020(5) 0.0053(5)
C33 0.0395(8) 0.0348(8) 0.0384(8) 0.0029(7) -0.0046(7) -0.0005(6)
C34 0.0491(10) 0.0406(9) 0.0491(10) -0.0071(8) -0.0134(8) -0.0054(8)
C35 0.0395(9) 0.0518(10) 0.0348(8) -0.0099(7) -0.0106(7) 0.0079(7)
C36 0.0461(9) 0.0436(9) 0.0308(8) 0.0013(7) -0.0087(7) 0.0096(7)
C37 0.0387(8) 0.0318(7) 0.0323(7) 0.0027(6) -0.0063(6) 0.0030(6)
C4 0.0181(5) 0.0288(6) 0.0298(6) 0.0018(5) -0.0008(5) 0.0003(5)
C41 0.0184(6) 0.0273(6) 0.0315(7) 0.0002(5) -0.0001(5) -0.0024(5)
C42 0.0223(6) 0.0267(6) 0.0334(7) -0.0046(5) 0.0057(5) -0.0061(5)
C43 0.0274(7) 0.0310(7) 0.0452(9) -0.0061(6) 0.0043(6) -0.0006(6)
C44 0.0324(8) 0.0327(8) 0.0721(13) -0.0163(8) 0.0114(8) 0.0001(6)
C45 0.0514(11) 0.0423(10) 0.0633(12) -0.0257(9) 0.0247(9) -0.0109(8)
C46 0.0636(12) 0.0499(11) 0.0375(9) -0.0136(8) 0.0113(8) -0.0110(9)
C47 0.0437(9) 0.0390(9) 0.0360(8) -0.0050(7) 0.0022(7) -0.0034(7)
C5 0.0207(6) 0.0348(7) 0.0274(6) 0.0076(5) 0.0019(5) 0.0008(5)
C51 0.0219(6) 0.0306(7) 0.0301(7) 0.0067(5) 0.0022(5) 0.0008(5)
C52 0.0170(5) 0.0264(6) 0.0318(7) 0.0048(5) 0.0019(5) 0.0002(5)
C53 0.0205(6) 0.0310(7) 0.0300(7) 0.0018(5) 0.0008(5) -0.0003(5)
C54 0.0223(6) 0.0371(8) 0.0390(8) 0.0019(6) 0.0090(6) 0.0002(5)
C55 0.0158(6) 0.0369(8) 0.0504(9) 0.0043(7) 0.0017(6) -0.0004(5)
C56 0.0247(7) 0.0403(8) 0.0374(8) 0.0053(6) -0.0076(6) -0.0036(6)
C57 0.0246(6) 0.0390(8) 0.0305(7) 0.0042(6) 0.0011(5) -0.0021(6)

loop_
_atom_type_symbol
_atom_type_description
_atom_type_scat_dispersion_real
_atom_type_scat_dispersion_imag
_atom_type_scat_source
C C 0.0033 0.0016 'International Tables Vol C Tables 4.2.6.8 and 6.1.1.4'
H H 0.0000 0.0000 'International Tables Vol C Tables 4.2.6.8 and 6.1.1.4'
N N 0.0061 0.0033 'International Tables Vol C Tables 4.2.6.8 and 6.1.1.4'
Al Al 0.0645 0.0514 'International Tables Vol C Tables 4.2.6.8 and 6.1.1.4'

loop_
_geom_angle_atom_site_label_1
_geom_angle_atom_site_label_2
_geom_angle_atom_site_label_3
_geom_angle
C4 Al1 C3 111.25(6)
C4 Al1 C5 115.16(6)
C3 Al1 C5 113.99(6)
C4 Al1 N2 106.14(5)
C3 Al1 N2 108.49(6)
C5 Al1 N2 100.77(6)
N2 N1 C1 119.35(11)
N2 N1 H01 104.0(12)
C1 N1 H01 109.3(12)
N1 N2 C24 108.89(10)
N1 N2 C2 111.81(10)
C24 N2 C2 110.04(12)
N1 N2 Al1 94.26(8)
C24 N2 Al1 113.21(8)
C2 N2 Al1 117.48(9)
N1 C1 C11 111.56(11)
N1 C1 C17 107.01(11)
C11 C1 C17 108.69(11)
N1 C1 H1 109.8
C11 C1 H1 109.8
C17 C1 H1 109.8
C12 C11 C19 110.41(12)
C12 C11 C1 109.91(12)
C19 C11 C1 108.57(12)
C12 C11 H11 109.3
C19 C11 H11 109.3
C1 C11 H11 109.3
C13 C12 C11 109.28(13)
C13 C12 H12A 109.8
C11 C12 H12A 109.8
C13 C12 H12B 109.8
C11 C12 H12B 109.8
H12A C12 H12B 108.3
C12 C13 C14 109.84(14)
C12 C13 C18 108.98(13)
C14 C13 C18 109.48(15)
C12 C13 H13 109.5
C14 C13 H13 109.5
C18 C13 H13 109.5
C13 C14 C15 109.80(13)
C13 C14 H14A 109.7
C15 C14 H14A 109.7
C13 C14 H14B 109.7
C15 C14 H14B 109.7
H14A C14 H14B 108.2
C19 C15 C14 109.46(14)
C19 C15 C16 108.78(12)
C14 C15 C16 109.78(14)
C19 C15 H15 109.6
C14 C15 H15 109.6
C16 C15 H15 109.6
C15 C16 C17 109.45(12)
C15 C16 H16A 109.8
C17 C16 H16A 109.8
C15 C16 H16B 109.8
C17 C16 H16B 109.8
H16A C16 H16B 108.2
C18 C17 C16 109.53(12)
C18 C17 C1 109.81(12)
C16 C17 C1 109.28(12)
C18 C17 H17 109.4
C16 C17 H17 109.4
C1 C17 H17 109.4
C17 C18 C13 109.55(12)
C17 C18 H18A 109.8
C13 C18 H18A 109.8
C17 C18 H18B 109.8
C13 C18 H18B 109.8
H18A C18 H18B 108.2
C15 C19 C11 109.84(12)
C15 C19 H19A 109.7
C11 C19 H19A 109.7
C15 C19 H19B 109.7
C11 C19 H19B 109.7
H19A C19 H19B 108.2
N2 C2 C21 112.24(12)
N2 C2 H2A 109.2
C21 C2 H2A 109.2
N2 C2 H2B 109.2
C21 C2 H2B 109.2
H2A C2 H2B 107.9
C2 C21 C22 111.43(15)
C2 C21 H21A 109.3
C22 C21 H21A 109.3
C2 C21 H21B 109.3
C22 C21 H21B 109.3
H21A C21 H21B 108.0
C23 C22 C21 110.42(14)
C23 C22 H22A 109.6
C21 C22 H22A 109.6
C23 C22 H22B 109.6
C21 C22 H22B 109.6
H22A C22 H22B 108.1
C24 C23 C22 110.94(14)
C24 C23 H23A 109.5
C22 C23 H23A 109.5
C24 C23 H23B 109.5
C22 C23 H23B 109.5
H23A C23 H23B 108.0
N2 C24 C23 111.16(12)
N2 C24 H24A 109.4
C23 C24 H24A 109.4
N2 C24 H24B 109.4
C23 C24 H24B 109.4
H24A C24 H24B 108.0
C31 C3 Al1 176.18(13)
C3 C31 C32 178.30(15)
C33 C32 C37 118.71(14)
C33 C32 C31 120.67(13)
C37 C32 C31 120.62(14)
C34 C33 C32 120.51(16)
C34 C33 H33 119.7
C32 C33 H33 119.7
C35 C34 C33 120.31(17)
C35 C34 H34 119.8
C33 C34 H34 119.8
C34 C35 C36 119.91(15)
C34 C35 H35 120.0
C36 C35 H35 120.0
C35 C36 C37 120.03(16)
C35 C36 H36 120.0
C37 C36 H36 120.0
C36 C37 C32 120.51(15)
C36 C37 H37 119.7
C32 C37 H37 119.7
C41 C4 Al1 178.00(13)
C4 C41 C42 179.53(15)
C47 C42 C43 118.96(14)
C47 C42 C41 120.63(14)
C43 C42 C41 120.41(14)
C44 C43 C42 120.24(17)
C44 C43 H43 119.9
C42 C43 H43 119.9
C45 C44 C43 119.89(18)
C45 C44 H44 120.1
C43 C44 H44 120.1
C46 C45 C44 120.30(17)
C46 C45 H45 119.8
C44 C45 H45 119.8
C45 C46 C47 120.62(19)
C45 C46 H46 119.7
C47 C46 H46 119.7
C46 C47 C42 119.98(18)
C46 C47 H47 120.0
C42 C47 H47 120.0
C51 C5 Al1 170.81(13)
C5 C51 C52 178.29(16)
C53 C52 C57 118.89(12)
C53 C52 C51 120.59(13)
C57 C52 C51 120.50(13)
C54 C53 C52 120.43(13)
C54 C53 H53 119.8
C52 C53 H53 119.8
C55 C54 C53 120.44(14)
C55 C54 H54 119.8
C53 C54 H54 119.8
C54 C55 C56 119.79(13)
C54 C55 H55 120.1
C56 C55 H55 120.1
C55 C56 C57 120.23(14)
C55 C56 H56 119.9
C57 C56 H56 119.9
C56 C57 C52 120.22(14)
C56 C57 H57 119.9
C52 C57 H57 119.9

loop_
_geom_bond_atom_site_label_1
_geom_bond_atom_site_label_2
_geom_bond_distance
Al1 C4 1.9350(15)
Al1 C3 1.9390(15)
Al1 C5 1.9394(14)
Al1 N2 2.0150(12)
N1 N2 1.4694(15)
N1 C1 1.4824(17)
N1 H01 0.88(2)
N2 C24 1.4954(18)
N2 C2 1.5032(18)
C1 C11 1.5340(19)
C1 C17 1.5426(19)
C1 H1 0.9600
C11 C12 1.530(2)
C11 C19 1.531(2)
C11 H11 0.9600
C12 C13 1.528(2)
C12 H12A 0.9600
C12 H12B 0.9600
C13 C14 1.528(2)
C13 C18 1.536(3)
C13 H13 0.9600
C14 C15 1.528(2)
C14 H14A 0.9600
C14 H14B 0.9600
C15 C19 1.527(2)
C15 C16 1.532(2)
C15 H15 0.9600
C16 C17 1.532(2)
C16 H16A 0.9600
C16 H16B 0.9600
C17 C18 1.529(2)
C17 H17 0.9600
C18 H18A 0.9600
C18 H18B 0.9600
C19 H19A 0.9600
C19 H19B 0.9600
C2 C21 1.516(2)
C2 H2A 0.9600
C2 H2B 0.9600
C21 C22 1.523(3)
C21 H21A 0.9600
C21 H21B 0.9600
C22 C23 1.517(3)
C22 H22A 0.9600
C22 H22B 0.9600
C23 C24 1.516(2)
C23 H23A 0.9600
C23 H23B 0.9600
C24 H24A 0.9600
C24 H24B 0.9600
C3 C31 1.211(2)
C31 C32 1.4388(19)
C32 C33 1.392(2)
C32 C37 1.396(2)
C33 C34 1.386(2)
C33 H33 0.9600
C34 C35 1.381(3)
C34 H34 0.9600
C35 C36 1.382(3)
C35 H35 0.9600
C36 C37 1.390(2)
C36 H36 0.9600
C37 H37 0.9600
C4 C41 1.209(2)
C41 C42 1.4373(19)
C42 C47 1.393(2)
C42 C43 1.401(2)
C43 C44 1.389(2)
C43 H43 0.9600
C44 C45 1.380(3)
C44 H44 0.9600
C45 C46 1.372(3)
C45 H45 0.9600
C46 C47 1.387(3)
C46 H46 0.9600
C47 H47 0.9600
C5 C51 1.2108(19)
C51 C52 1.4412(18)
C52 C53 1.3945(19)
C52 C57 1.397(2)
C53 C54 1.3872(19)
C53 H53 0.9600
C54 C55 1.380(2)
C54 H54 0.9600
C55 C56 1.385(2)
C55 H55 0.9600
C56 C57 1.393(2)
C56 H56 0.9600
C57 H57 0.9600

loop_
_geom_torsion_atom_site_label_1
_geom_torsion_atom_site_label_2
_geom_torsion_atom_site_label_3
_geom_torsion_atom_site_label_4
_geom_torsion
C1 N1 N2 C24 55.36(15)
C1 N1 N2 C2 -66.44(15)
C1 N1 N2 Al1 171.67(10)
N2 N1 C1 C11 -98.22(14)
N2 N1 C1 C17 143.03(12)
N1 C1 C11 C12 -57.94(15)
C17 C1 C11 C12 59.81(15)
N1 C1 C11 C19 -178.80(11)
C17 C1 C11 C19 -61.05(15)
C19 C11 C12 C13 58.64(16)
C1 C11 C12 C13 -61.11(15)
C11 C12 C13 C14 -59.20(17)
C11 C12 C13 C18 60.74(16)
C12 C13 C14 C15 60.19(19)
C18 C13 C14 C15 -59.44(19)
C13 C14 C15 C19 -59.78(19)
C13 C14 C15 C16 59.56(18)
C19 C15 C16 C17 60.16(16)
C14 C15 C16 C17 -59.60(16)
C15 C16 C17 C18 59.86(16)
C15 C16 C17 C1 -60.48(16)
N1 C1 C17 C18 61.30(14)
C11 C1 C17 C18 -59.30(15)
N1 C1 C17 C16 -178.54(12)
C11 C1 C17 C16 60.86(16)
C16 C17 C18 C13 -59.97(16)
C1 C17 C18 C13 60.03(15)
C12 C13 C18 C17 -60.46(16)
C14 C13 C18 C17 59.70(16)
C14 C15 C19 C11 58.91(17)
C16 C15 C19 C11 -61.04(16)
C12 C11 C19 C15 -58.79(16)
C1 C11 C19 C15 61.77(16)
N1 N2 C2 C21 177.31(13)
C24 N2 C2 C21 56.17(16)
Al1 N2 C2 C21 -75.32(15)
N2 C2 C21 C22 -54.42(19)
C2 C21 C22 C23 53.36(19)
C21 C22 C23 C24 -55.32(19)
N1 N2 C24 C23 179.28(12)
C2 N2 C24 C23 -57.84(15)
Al1 N2 C24 C23 75.86(13)
C22 C23 C24 N2 58.30(17)
C37 C32 C33 C34 -0.1(2)
C31 C32 C33 C34 179.64(16)
C32 C33 C34 C35 -0.7(3)
C33 C34 C35 C36 0.9(3)
C34 C35 C36 C37 -0.4(3)
C35 C36 C37 C32 -0.4(3)
C33 C32 C37 C36 0.7(2)
C31 C32 C37 C36 -179.07(15)
C47 C42 C43 C44 -0.3(2)
C41 C42 C43 C44 -179.78(14)
C42 C43 C44 C45 -0.3(3)
C43 C44 C45 C46 0.4(3)
C44 C45 C46 C47 0.1(3)
C45 C46 C47 C42 -0.7(3)
C43 C42 C47 C46 0.8(2)
C41 C42 C47 C46 -179.75(15)
C57 C52 C53 C54 -0.5(2)
C51 C52 C53 C54 -178.98(14)
C52 C53 C54 C55 0.5(2)
C53 C54 C55 C56 -0.1(2)
C54 C55 C56 C57 -0.2(2)
C55 C56 C57 C52 0.2(2)
C53 C52 C57 C56 0.1(2)
C51 C52 C57 C56 178.65(14)
